data_4518615
loop_
_publ_author_name
'Schiebel, Eva'
'Voccia, Maria'
'Falivene, Laura'
'Caporaso, Lucia'
'Mecking, Stefan'

_publ_section_title
;
 The Impact of Charge in a Ni(II) Polymerization Catalyst
;
_journal_name_full 'ACS Catalysis'
_journal_page_first 5358
_journal_page_last 5368
_journal_paper_doi 10.1021/acscatal.1c00778
_journal_year 2021
_chemical_formula_moiety 'C56 H30.7 F24 N2 Ni O'
_chemical_formula_sum 'C56 H31 F24 N2 Ni O'
_chemical_formula_weight 1262.54
_space_group_crystal_system triclinic
_space_group_IT_number 2
_space_group_name_Hall '-P 1'
_space_group_name_H-M_alt 'P -1'
_atom_sites_solution_hydrogens geom
_atom_sites_solution_primary dual
_audit_creation_date 2020-09-15
_audit_creation_method
;
Olex2 1.2
(compiled 2018.05.29 svn.r3508 for OlexSys, GUI svn.r5506)
;
_cell_angle_alpha 88.69
_cell_angle_beta 69.98
_cell_angle_gamma 65.61
_cell_formula_units_Z 2
_cell_length_a 13.606
_cell_length_b 13.645
_cell_length_c 17.543
_cell_measurement_reflns_used 44114
_cell_measurement_temperature 100
_cell_measurement_theta_max 29.63
_cell_measurement_theta_min 1.72
_cell_volume 2760.166
_computing_cell_refinement
;
X-Area Recipe 1.33.0.0 (STOE, 2015)
;
_computing_data_collection
;
X-Area WinXpose 2.0.22.0 (STOE, 2016)
;
_computing_data_reduction
;
X-Area Integrate 1.74.2.0 (STOE, 2018)
X-Area LANA 1.75.3.0 (STOE, 2018)
;
_computing_molecular_graphics 'Olex2 (Dolomanov et al., 2009)'
_computing_publication_material 'Olex2 (Dolomanov et al., 2009)'
_computing_structure_refinement 'ShelXL (Sheldrick, 2015)'
_computing_structure_solution 'ShelXT (Sheldrick, 2015)'
_diffrn_ambient_temperature 100.0
_diffrn_detector_area_resol_mean 6.67
_diffrn_detector_type 'STOE Imaging Plate'
_diffrn_measured_fraction_theta_full 0.999
_diffrn_measured_fraction_theta_max 0.976
_diffrn_measurement_details
;
 360 frames, detector distance = 100 mm
;
_diffrn_measurement_device '2-circle diffractometer'
_diffrn_measurement_device_type 'STOE IPDS 2T'
_diffrn_measurement_method 'rotation method, \w scans'
_diffrn_radiation_type MoK\a
_diffrn_radiation_wavelength 0.71073
_diffrn_reflns_av_R_equivalents 0.0413
_diffrn_reflns_av_unetI/netI 0.0344
_diffrn_reflns_Laue_measured_fraction_full 0.999
_diffrn_reflns_Laue_measured_fraction_max 0.976
_diffrn_reflns_limit_h_max 18
_diffrn_reflns_limit_h_min -18
_diffrn_reflns_limit_k_max 18
_diffrn_reflns_limit_k_min -18
_diffrn_reflns_limit_l_max 24
_diffrn_reflns_limit_l_min -24
_diffrn_reflns_number 45030
_diffrn_reflns_point_group_measured_fraction_full 0.999
_diffrn_reflns_point_group_measured_fraction_max 0.976
_diffrn_reflns_theta_full 25.242
_diffrn_reflns_theta_max 29.393
_diffrn_reflns_theta_min 1.655
_exptl_absorpt_coefficient_mu 0.474
_exptl_absorpt_correction_T_max 0.9734
_exptl_absorpt_correction_T_min 0.5780
_exptl_absorpt_correction_type multi-scan
_exptl_absorpt_process_details
;
STOE LANA, absorption correction by scaling of reflection intensities.
J. Koziskova, F. Hahn, J. Richter, J. Kozisek, "Comparison of different
absorption corrections on the model structure of tetrakis(\m~2~-acetato)-
diaqua-di-copper(II)", Acta Chimica Slovaca, vol. 9, no. 2, 2016, pp. 136 - 140.
Afterwards a spherical absorption correction was performed within STOE LANA.
;
_exptl_crystal_colour red
_exptl_crystal_colour_primary red
_exptl_crystal_density_diffrn 1.519
_exptl_crystal_density_method 'not measured'
_exptl_crystal_description irregular
_exptl_crystal_F_000 1266
_exptl_crystal_size_max 0.05
_exptl_crystal_size_mid 0.027
_exptl_crystal_size_min 0.01
_refine_diff_density_max 0.735
_refine_diff_density_min -0.883
_refine_diff_density_rms 0.122
_refine_ls_extinction_coef 0.0181(14)
_refine_ls_extinction_expression Fc^*^=kFc[1+0.001xFc^2^\l^3^/sin(2\q)]^-1/4^
_refine_ls_extinction_method 'SHELXL-2018/3 (Sheldrick 2018)'
_refine_ls_goodness_of_fit_ref 1.069
_refine_ls_hydrogen_treatment constr
_refine_ls_matrix_type full
_refine_ls_number_parameters 881
_refine_ls_number_reflns 14880
_refine_ls_number_restraints 12
_refine_ls_restrained_S_all 1.077
_refine_ls_R_factor_all 0.0779
_refine_ls_R_factor_gt 0.0595
_refine_ls_shift/su_max 0.001
_refine_ls_shift/su_mean 0.000
_refine_ls_structure_factor_coef Fsqd
_refine_ls_weighting_details 'w=1/[\s^2^(Fo^2^)+(0.1106P)^2^+0.8529P] where P=(Fo^2^+2Fc^2^)/3'
_refine_ls_weighting_scheme calc
_refine_ls_wR_factor_gt 0.1657
_refine_ls_wR_factor_ref 0.1818
_reflns_Friedel_coverage 0.000
_reflns_number_gt 11152
_reflns_number_total 14880
_reflns_threshold_expression 'I > 2\s(I)'
_cod_data_source_file cs1c00778_si_003.cif
_cod_data_source_block esrs08
_cod_original_cell_volume 2760.0
_cod_database_code 4518615
_shelx_shelxl_version_number 2018/3
_shelx_space_group_comment
;
The symmetry employed for this shelxl refinement is uniquely defined
by the following loop, which should always be used as a source of
symmetry information in preference to the above space-group names.
They are only intended as comments.
;
_olex2_refinement_description
;
1. Fixed Uiso
 At 1.2 times of:
  All C(H) groups, All C(H,H) groups, All N(H) groups
 At 1.5 times of:
  All C(H,H,H) groups
2. Shared sites
{C10, C10A}
{C12, C12A}
3. Restrained distances
 C30-F9 \\sim C30-F8A
 with sigma of 0.02
 C30-F8 \\sim C30-F7A
 with sigma of 0.02
 C44-F13A \\sim C44-F14
 with sigma of 0.02
 C30-F7 \\sim C30-F9A
 with sigma of 0.02
 C44-F15A \\sim C44-F13
 with sigma of 0.02
 C44-F14A \\sim C44-F15
 with sigma of 0.02
 C22-F2A \\sim C22-F2
 with sigma of 0.02
 C22-F3 \\sim C22-F3A
 with sigma of 0.02
 C47-F18A \\sim C47-F16
 with sigma of 0.02
 C22-F1 \\sim C22-F1A
 with sigma of 0.02
 C47-F17A \\sim C47-F18
 with sigma of 0.02
 C47-F16A \\sim C47-F17
 with sigma of 0.02
4. Uiso/Uaniso restraints and constraints
Uanis(C10) = Uanis(C10A)
Uanis(C12) = Uanis(C12A)
5. Others
 Sof(C10A)=Sof(H10C)=Sof(H10D)=Sof(C12A)=Sof(H12C)=Sof(H12D)=Sof(C11A)=1-FVAR(1)
 Sof(C10)=Sof(H10B)=Sof(H10A)=Sof(C12)=Sof(H12A)=Sof(H12B)=Sof(C11)=Sof(H11)=
 FVAR(1)
 Sof(F7A)=Sof(F8A)=Sof(F9A)=1-FVAR(2)
 Sof(F7)=Sof(F8)=Sof(F9)=FVAR(2)
 Sof(F13)=Sof(F14)=Sof(F15)=1-FVAR(3)
 Sof(F13A)=Sof(F14A)=Sof(F15A)=FVAR(3)
 Sof(F16)=Sof(F17)=Sof(F18)=1-FVAR(4)
 Sof(F16A)=Sof(F17A)=Sof(F18A)=FVAR(4)
 Sof(F1A)=Sof(F2)=Sof(F3A)=1-FVAR(5)
 Sof(F1)=Sof(F2A)=Sof(F3)=FVAR(5)
6.a Ternary CH refined with riding coordinates:
 C11(H11)
6.b Aromatic/amide H refined with riding coordinates:
 N2(H2), C3(H3), C4(H4), C7(H7), C9(H9), C15(H15), C16(H16), C17(H17),
 C20(H20), C23(H23), C26(H26), C28(H28), C31(H31), C34(H34), C37(H37), C38(H38),
  C39(H39), C42(H42), C45(H45), C48(H48), C50(H50), C53(H53), C56(H56)
6.c X=CH2 refined with riding coordinates:
 C10(H10B,H10A), C10A(H10C,H10D), C12(H12A,H12B), C12A(H12C,H12D)
6.d Idealised Me refined as rotating group:
 C6(H6A,H6B,H6C)
;
_olex2_submission_special_instructions 'No special instructions were received'

loop_
_space_group_symop_operation_xyz
'x, y, z'
'-x, -y, -z'

loop_
_atom_site_label
_atom_site_type_symbol
_atom_site_fract_x
_atom_site_fract_y
_atom_site_fract_z
_atom_site_U_iso_or_equiv
_atom_site_adp_type
_atom_site_occupancy
_atom_site_site_symmetry_order
_atom_site_calc_flag
_atom_site_refinement_flags_posn
_atom_site_refinement_flags_adp
_atom_site_refinement_flags_occupancy
_atom_site_disorder_assembly
_atom_site_disorder_group
Ni1 Ni 0.23099(2) 0.28109(2) 0.85261(2) 0.02912(10) Uani 1 1 d . . . . .
F4 F 0.53735(16) -0.12219(15) 0.87876(15) 0.0713(6) Uani 1 1 d . . . . .
F5 F 0.48755(18) -0.21039(15) 0.81005(10) 0.0642(5) Uani 1 1 d . . . . .
F6 F 0.46404(15) -0.22831(13) 0.93543(10) 0.0498(4) Uani 1 1 d . . . . .
F10 F 0.33715(19) 0.65808(17) 0.84093(13) 0.0681(5) Uani 1 1 d . . . . .
F11 F 0.1567(2) 0.7082(2) 0.89597(17) 0.1026(10) Uani 1 1 d . . . . .
F12 F 0.2649(2) 0.55399(18) 0.82072(13) 0.0790(7) Uani 1 1 d . . . . .
F19 F 0.5392(2) 0.41741(18) 0.70278(13) 0.0768(6) Uani 1 1 d . . . . .
F20 F 0.5001(2) 0.56367(15) 0.64820(15) 0.0719(6) Uani 1 1 d . . . . .
F21 F 0.65874(18) 0.42227(17) 0.58663(14) 0.0688(5) Uani 1 1 d . . . . .
F22 F 0.16293(15) 0.49463(16) 0.51493(13) 0.0691(6) Uani 1 1 d . . . . .
F23 F 0.15462(17) 0.61671(15) 0.59375(15) 0.0749(6) Uani 1 1 d . . . . .
F24 F 0.11638(17) 0.4863(2) 0.64154(16) 0.0951(9) Uani 1 1 d . . . . .
O1 O 0.37319(13) 0.20691(14) 0.76787(10) 0.0346(3) Uani 1 1 d . . . . .
N1 N 0.29222(16) 0.25357(15) 0.93772(11) 0.0303(4) Uani 1 1 d . . . . .
N2 N 0.64407(16) 0.07940(16) 0.55295(12) 0.0332(4) Uani 1 1 d . . . . .
H2 H 0.715686 0.057271 0.550801 0.040 Uiso 1 1 calc R . . . .
C1 C 0.47590(19) 0.16866(17) 0.77220(13) 0.0297(4) Uani 1 1 d . . . . .
C2 C 0.4953(2) 0.17119(17) 0.84689(14) 0.0311(4) Uani 1 1 d . . . . .
C3 C 0.40266(19) 0.21183(17) 0.92432(13) 0.0302(4) Uani 1 1 d . . . . .
H3 H 0.423582 0.208122 0.971074 0.036 Uiso 1 1 calc R . . . .
C4 C 0.6096(2) 0.12836(19) 0.84568(15) 0.0354(5) Uani 1 1 d . . . . .
H4 H 0.620890 0.130438 0.896049 0.042 Uiso 1 1 calc R . . . .
C5 C 0.7052(2) 0.0838(2) 0.77481(16) 0.0375(5) Uani 1 1 d . . . . .
C6 C 0.8272(2) 0.0406(3) 0.77466(19) 0.0500(7) Uani 1 1 d . . . . .
H6A H 0.873682 -0.032187 0.742978 0.075 Uiso 1 1 calc GR . . . .
H6B H 0.824714 0.036707 0.831096 0.075 Uiso 1 1 calc GR . . . .
H6C H 0.862082 0.089160 0.749822 0.075 Uiso 1 1 calc GR . . . .
C7 C 0.6866(2) 0.08080(19) 0.70135(15) 0.0342(5) Uani 1 1 d . . . . .
H7 H 0.751733 0.050155 0.651632 0.041 Uiso 1 1 calc R . . . .
C8 C 0.57643(19) 0.12096(18) 0.69876(14) 0.0311(4) Uani 1 1 d . . . . .
C9 C 0.55946(19) 0.11507(18) 0.62148(13) 0.0320(4) Uani 1 1 d . . . . .
H9 H 0.482877 0.138574 0.622320 0.038 Uiso 1 1 calc R . . . .
C10 C 0.1494(2) 0.3405(3) 0.77315(18) 0.0556(8) Uani 0.703(9) 1 d . . P A 1
H10B H 0.188752 0.382847 0.776435 0.067 Uiso 0.703(9) 1 calc R . P A 1
H10A H 0.160760 0.309117 0.721259 0.067 Uiso 0.703(9) 1 calc R . P A 1
C10A C 0.1494(2) 0.3405(3) 0.77315(18) 0.0556(8) Uani 0.297(9) 1 d . . P A 2
H10C H 0.176588 0.263875 0.770286 0.067 Uiso 0.297(9) 1 calc R . P A 2
H10D H 0.164383 0.372482 0.724327 0.067 Uiso 0.297(9) 1 calc R . P A 2
C12 C 0.0620(2) 0.3725(2) 0.91859(15) 0.0360(5) Uani 0.703(9) 1 d . . P A 1
H12A H 0.101994 0.414684 0.920870 0.043 Uiso 0.703(9) 1 calc R . P A 1
H12B H 0.011566 0.362302 0.967741 0.043 Uiso 0.703(9) 1 calc R . P A 1
C12A C 0.0620(2) 0.3725(2) 0.91859(15) 0.0360(5) Uani 0.297(9) 1 d . . P A 2
H12C H 0.081015 0.299574 0.928965 0.043 Uiso 0.297(9) 1 calc R . P A 2
H12D H 0.019320 0.430225 0.962911 0.043 Uiso 0.297(9) 1 calc R . P A 2
C13 C 0.21691(19) 0.27572(18) 1.02275(13) 0.0305(4) Uani 1 1 d . . . . .
C14 C 0.1939(2) 0.36458(18) 1.07521(14) 0.0338(5) Uani 1 1 d . . . . .
C15 C 0.1203(2) 0.3796(2) 1.15707(15) 0.0378(5) Uani 1 1 d . . . . .
H15 H 0.104752 0.438829 1.193761 0.045 Uiso 1 1 calc R . . . .
C16 C 0.0698(2) 0.3096(2) 1.18540(16) 0.0419(5) Uani 1 1 d . . . . .
H16 H 0.019876 0.321198 1.241009 0.050 Uiso 1 1 calc R . . . .
C17 C 0.0923(2) 0.2219(2) 1.13223(15) 0.0398(5) Uani 1 1 d . . . . .
H17 H 0.056116 0.175019 1.151408 0.048 Uiso 1 1 calc R . . . .
C18 C 0.1677(2) 0.20298(19) 1.05109(14) 0.0341(5) Uani 1 1 d . . . . .
C19 C 0.1967(2) 0.10807(19) 0.99389(14) 0.0346(5) Uani 1 1 d . . . . .
C20 C 0.1152(2) 0.1050(2) 0.96367(15) 0.0363(5) Uani 1 1 d . . . . .
H20 H 0.038607 0.161589 0.982732 0.044 Uiso 1 1 calc R . . . .
C21 C 0.1456(2) 0.0197(2) 0.90610(15) 0.0390(5) Uani 1 1 d . . . . .
C22 C 0.0588(3) 0.0224(2) 0.87066(17) 0.0461(6) Uani 1 1 d D . . . .
C23 C 0.2562(2) -0.0651(2) 0.87784(15) 0.0406(5) Uani 1 1 d . . . . .
H23 H 0.276453 -0.123035 0.837964 0.049 Uiso 1 1 calc R . . . .
C24 C 0.3366(2) -0.06353(19) 0.90919(15) 0.0374(5) Uani 1 1 d . . . . .
C25 C 0.4562(3) -0.1551(2) 0.88227(16) 0.0427(6) Uani 1 1 d . . . . .
C26 C 0.3075(2) 0.02237(19) 0.96652(14) 0.0358(5) Uani 1 1 d . . . . .
H26 H 0.363577 0.022594 0.987120 0.043 Uiso 1 1 calc R . . . .
C27 C 0.2402(2) 0.44631(18) 1.04699(15) 0.0345(5) Uani 1 1 d . . . . .
C28 C 0.2862(2) 0.4829(2) 1.09392(16) 0.0412(5) Uani 1 1 d . . . . .
H28 H 0.291366 0.453365 1.142731 0.049 Uiso 1 1 calc R . . . .
C29 C 0.3246(3) 0.5627(3) 1.06917(18) 0.0516(7) Uani 1 1 d . . . . .
C30 C 0.3718(4) 0.6024(4) 1.1210(2) 0.0773(13) Uani 1 1 d D . . . .
C31 C 0.3163(3) 0.6086(2) 0.99922(17) 0.0478(6) Uani 1 1 d . . . . .
H31 H 0.340503 0.664547 0.983725 0.057 Uiso 1 1 calc R . . . .
C32 C 0.2716(2) 0.5713(2) 0.95203(16) 0.0407(5) Uani 1 1 d . . . . .
C33 C 0.2583(3) 0.6216(2) 0.8773(2) 0.0508(7) Uani 1 1 d . . . . .
C34 C 0.2351(2) 0.49031(19) 0.97539(15) 0.0365(5) Uani 1 1 d . . . . .
H34 H 0.206209 0.464609 0.941962 0.044 Uiso 1 1 calc R . . . .
C35 C 0.62156(18) 0.07583(19) 0.48053(13) 0.0321(4) Uani 1 1 d . . . . .
C36 C 0.54777(19) 0.16854(19) 0.45734(14) 0.0347(5) Uani 1 1 d . . . . .
C37 C 0.5317(2) 0.1591(2) 0.38381(14) 0.0370(5) Uani 1 1 d . . . . .
H37 H 0.482430 0.221551 0.367695 0.044 Uiso 1 1 calc R . . . .
C38 C 0.5866(2) 0.0597(2) 0.33382(14) 0.0363(5) Uani 1 1 d . . . . .
H38 H 0.572300 0.053662 0.285200 0.044 Uiso 1 1 calc R . . . .
C39 C 0.6626(2) -0.03062(19) 0.35552(14) 0.0346(5) Uani 1 1 d . . . . .
H39 H 0.701767 -0.098069 0.320645 0.042 Uiso 1 1 calc R . . . .
C40 C 0.68209(19) -0.02366(19) 0.42794(13) 0.0323(4) Uani 1 1 d . . . . .
C41 C 0.76896(19) -0.12026(18) 0.44707(14) 0.0318(4) Uani 1 1 d . . . . .
C42 C 0.7474(2) -0.1528(2) 0.52513(15) 0.0359(5) Uani 1 1 d . . . . .
H42 H 0.674130 -0.114019 0.567608 0.043 Uiso 1 1 calc R . . . .
C43 C 0.8330(2) -0.24202(19) 0.54068(15) 0.0369(5) Uani 1 1 d . . . . .
C44 C 0.8069(2) -0.2732(2) 0.62548(17) 0.0467(6) Uani 1 1 d D . . . .
C45 C 0.9402(2) -0.30060(19) 0.47909(16) 0.0385(5) Uani 1 1 d . . . . .
H45 H 0.998159 -0.361558 0.489872 0.046 Uiso 1 1 calc R . . . .
C46 C 0.9614(2) -0.26886(19) 0.40177(15) 0.0352(5) Uani 1 1 d . . . . .
C47 C 1.0790(2) -0.3272(2) 0.33654(16) 0.0434(6) Uani 1 1 d D . . . .
C48 C 0.87683(19) -0.17950(18) 0.38575(14) 0.0335(4) Uani 1 1 d . . . . .
H48 H 0.892785 -0.158635 0.332449 0.040 Uiso 1 1 calc R . . . .
C49 C 0.4871(2) 0.2777(2) 0.50815(14) 0.0364(5) Uani 1 1 d . . . . .
C50 C 0.5442(2) 0.3182(2) 0.54227(15) 0.0389(5) Uani 1 1 d . . . . .
H50 H 0.624126 0.276401 0.532644 0.047 Uiso 1 1 calc R . . . .
C51 C 0.4848(2) 0.4192(2) 0.59008(16) 0.0420(5) Uani 1 1 d . . . . .
C52 C 0.5453(3) 0.4557(2) 0.6318(2) 0.0528(7) Uani 1 1 d . . . . .
C53 C 0.3687(2) 0.4835(2) 0.60293(17) 0.0471(6) Uani 1 1 d . . . . .
H53 H 0.328339 0.552713 0.635526 0.056 Uiso 1 1 calc R . . . .
C54 C 0.3129(2) 0.4445(2) 0.56723(16) 0.0431(6) Uani 1 1 d . . . . .
C55 C 0.1880(2) 0.5114(2) 0.57920(18) 0.0519(7) Uani 1 1 d . . . . .
C56 C 0.3708(2) 0.3422(2) 0.52081(15) 0.0406(5) Uani 1 1 d . . . . .
H56 H 0.330909 0.316119 0.497654 0.049 Uiso 1 1 calc R . . . .
F1 F -0.0524(4) 0.0841(4) 0.9230(4) 0.0495(15) Uani 0.59(2) 1 d D . P B 1
F2A F 0.0612(7) -0.0727(6) 0.8559(4) 0.0507(14) Uani 0.59(2) 1 d D . P B 1
F3 F 0.0623(11) 0.0773(7) 0.8070(6) 0.052(3) Uani 0.59(2) 1 d D . P B 1
F7 F 0.4463(6) 0.5049(5) 1.1533(3) 0.0544(16) Uani 0.517(13) 1 d D . P C 1
F8 F 0.3141(5) 0.6667(6) 1.1799(3) 0.0582(17) Uani 0.517(13) 1 d D . P C 1
F9 F 0.4582(9) 0.6289(10) 1.0750(6) 0.051(3) Uani 0.517(13) 1 d D . P C 1
F13A F 0.7106(11) -0.277(3) 0.6548(12) 0.093(6) Uani 0.45(4) 1 d D . P D 1
F14A F 0.798(3) -0.1976(12) 0.6762(10) 0.134(7) Uani 0.45(4) 1 d D . P D 1
F15A F 0.8911(14) -0.3654(15) 0.6332(10) 0.077(5) Uani 0.45(4) 1 d D . P D 1
F16A F 1.1398(9) -0.4269(9) 0.3482(8) 0.072(3) Uani 0.54(4) 1 d D . P E 1
F17A F 1.1458(9) -0.2774(9) 0.3360(8) 0.056(2) Uani 0.54(4) 1 d D . P E 1
F18A F 1.0759(11) -0.3252(13) 0.2626(5) 0.079(4) Uani 0.54(4) 1 d D . P E 1
C11 C 0.0776(3) 0.3250(3) 0.8419(2) 0.0331(9) Uani 0.703(9) 1 d . . P A 1
H11 H 0.048400 0.269226 0.839615 0.040 Uiso 0.703(9) 1 calc R . P A 1
F1A F -0.0438(11) 0.053(2) 0.9215(6) 0.127(6) Uani 0.41(2) 1 d D . P B 2
F2 F 0.094(2) -0.0783(9) 0.8303(17) 0.114(6) Uani 0.41(2) 1 d D . P B 2
F3A F 0.0671(17) 0.0684(14) 0.8031(8) 0.068(5) Uani 0.41(2) 1 d D . P B 2
F7A F 0.3707(10) 0.5642(8) 1.1811(4) 0.084(3) Uani 0.483(13) 1 d D . P C 2
F8A F 0.2753(6) 0.7185(7) 1.1582(4) 0.068(2) Uani 0.483(13) 1 d D . P C 2
F9A F 0.4617(12) 0.6216(13) 1.0745(8) 0.074(4) Uani 0.483(13) 1 d D . P C 2
F13 F 0.7322(11) -0.3219(12) 0.6402(8) 0.062(2) Uani 0.55(4) 1 d D . P D 2
F14 F 0.7609(16) -0.1930(7) 0.6834(6) 0.119(5) Uani 0.55(4) 1 d D . P D 2
F15 F 0.8963(9) -0.3479(12) 0.6352(5) 0.053(2) Uani 0.55(4) 1 d D . P D 2
F16 F 1.110(3) -0.4338(10) 0.3305(17) 0.118(7) Uani 0.46(4) 1 d D . P E 2
F17 F 1.1575(14) -0.306(2) 0.3448(12) 0.093(5) Uani 0.46(4) 1 d D . P E 2
F18 F 1.0790(12) -0.3103(15) 0.2610(7) 0.077(4) Uani 0.46(4) 1 d D . P E 2
C11A C 0.0975(9) 0.3954(9) 0.8367(6) 0.052(3) Uani 0.297(9) 1 d . . P A 2

loop_
_atom_site_aniso_label
_atom_site_aniso_U_11
_atom_site_aniso_U_22
_atom_site_aniso_U_33
_atom_site_aniso_U_23
_atom_site_aniso_U_13
_atom_site_aniso_U_12
Ni1 0.03045(15) 0.03015(15) 0.02874(15) 0.00494(10) -0.01387(11) -0.01247(11)
F4 0.0450(9) 0.0487(10) 0.1077(17) -0.0029(10) -0.0088(10) -0.0233(8)
F5 0.0817(13) 0.0506(10) 0.0378(8) -0.0014(7) -0.0236(8) -0.0059(9)
F6 0.0591(10) 0.0468(8) 0.0472(9) 0.0157(7) -0.0282(8) -0.0198(8)
F10 0.0863(14) 0.0730(12) 0.0690(12) 0.0307(10) -0.0303(11) -0.0560(12)
F11 0.0692(14) 0.0877(17) 0.0990(18) 0.0493(15) -0.0180(13) 0.0020(12)
F12 0.148(2) 0.0730(13) 0.0651(12) 0.0363(10) -0.0630(14) -0.0750(15)
F19 0.1278(19) 0.0787(14) 0.0657(12) 0.0298(11) -0.0651(13) -0.0604(14)
F20 0.0862(14) 0.0415(9) 0.0959(16) 0.0078(10) -0.0448(12) -0.0257(10)
F21 0.0612(12) 0.0688(12) 0.0853(14) 0.0095(11) -0.0391(11) -0.0264(10)
F22 0.0461(10) 0.0661(12) 0.0755(13) -0.0029(10) -0.0338(9) 0.0038(8)
F23 0.0584(11) 0.0423(9) 0.1007(16) -0.0034(10) -0.0352(11) 0.0055(8)
F24 0.0402(10) 0.1046(18) 0.0969(17) 0.0563(15) -0.0121(10) -0.0035(10)
O1 0.0303(7) 0.0444(9) 0.0318(8) 0.0068(7) -0.0165(6) -0.0144(7)
N1 0.0343(9) 0.0291(8) 0.0309(9) 0.0046(7) -0.0131(7) -0.0158(7)
N2 0.0277(8) 0.0356(9) 0.0330(9) 0.0091(7) -0.0139(7) -0.0087(7)
C1 0.0309(10) 0.0300(10) 0.0322(10) 0.0083(8) -0.0160(8) -0.0135(8)
C2 0.0364(11) 0.0298(10) 0.0328(10) 0.0072(8) -0.0181(9) -0.0153(9)
C3 0.0375(11) 0.0307(10) 0.0301(10) 0.0066(8) -0.0188(9) -0.0169(9)
C4 0.0402(12) 0.0365(11) 0.0378(12) 0.0091(9) -0.0237(10) -0.0169(10)
C5 0.0341(11) 0.0402(12) 0.0438(13) 0.0104(10) -0.0217(10) -0.0153(10)
C6 0.0362(13) 0.0618(17) 0.0531(16) 0.0086(13) -0.0267(12) -0.0140(12)
C7 0.0303(10) 0.0370(11) 0.0366(11) 0.0082(9) -0.0150(9) -0.0136(9)
C8 0.0306(10) 0.0334(10) 0.0322(10) 0.0083(8) -0.0156(8) -0.0135(9)
C9 0.0281(10) 0.0359(11) 0.0321(10) 0.0085(9) -0.0139(8) -0.0115(9)
C10 0.0365(13) 0.080(2) 0.0400(14) 0.0072(14) -0.0209(11) -0.0100(13)
C10A 0.0365(13) 0.080(2) 0.0400(14) 0.0072(14) -0.0209(11) -0.0100(13)
C12 0.0330(11) 0.0388(12) 0.0356(11) 0.0038(9) -0.0140(9) -0.0136(9)
C12A 0.0330(11) 0.0388(12) 0.0356(11) 0.0038(9) -0.0140(9) -0.0136(9)
C13 0.0336(10) 0.0314(10) 0.0290(10) 0.0061(8) -0.0141(8) -0.0143(9)
C14 0.0377(11) 0.0337(11) 0.0340(11) 0.0066(9) -0.0165(9) -0.0164(9)
C15 0.0428(12) 0.0390(12) 0.0325(11) 0.0020(9) -0.0160(10) -0.0165(10)
C16 0.0466(13) 0.0466(13) 0.0323(11) 0.0070(10) -0.0127(10) -0.0213(11)
C17 0.0479(13) 0.0445(13) 0.0347(12) 0.0122(10) -0.0161(10) -0.0266(11)
C18 0.0409(12) 0.0358(11) 0.0315(11) 0.0090(9) -0.0174(9) -0.0188(10)
C19 0.0443(12) 0.0374(11) 0.0317(10) 0.0113(9) -0.0167(9) -0.0247(10)
C20 0.0454(12) 0.0385(11) 0.0364(11) 0.0131(9) -0.0192(10) -0.0256(10)
C21 0.0550(14) 0.0427(12) 0.0379(12) 0.0159(10) -0.0255(11) -0.0319(12)
C22 0.0682(18) 0.0500(14) 0.0467(14) 0.0192(12) -0.0327(13) -0.0412(14)
C23 0.0611(16) 0.0396(12) 0.0353(12) 0.0125(10) -0.0212(11) -0.0324(12)
C24 0.0488(13) 0.0351(11) 0.0356(11) 0.0100(9) -0.0171(10) -0.0238(10)
C25 0.0568(15) 0.0366(12) 0.0382(12) 0.0060(10) -0.0163(11) -0.0242(12)
C26 0.0468(13) 0.0355(11) 0.0336(11) 0.0107(9) -0.0187(10) -0.0227(10)
C27 0.0356(11) 0.0302(10) 0.0364(11) 0.0000(9) -0.0123(9) -0.0135(9)
C28 0.0475(13) 0.0427(13) 0.0352(12) -0.0023(10) -0.0121(10) -0.0234(11)
C29 0.0638(18) 0.0546(16) 0.0444(14) -0.0057(12) -0.0131(13) -0.0376(15)
C30 0.115(3) 0.111(3) 0.0419(17) -0.0016(19) -0.0180(19) -0.090(3)
C31 0.0581(16) 0.0385(13) 0.0484(15) -0.0038(11) -0.0109(12) -0.0287(12)
C32 0.0433(13) 0.0321(11) 0.0453(13) 0.0048(10) -0.0136(11) -0.0170(10)
C33 0.0584(16) 0.0346(12) 0.0619(17) 0.0157(12) -0.0220(14) -0.0228(12)
C34 0.0388(12) 0.0302(10) 0.0416(12) 0.0050(9) -0.0172(10) -0.0138(9)
C35 0.0248(9) 0.0387(11) 0.0292(10) 0.0079(9) -0.0110(8) -0.0096(8)
C36 0.0279(10) 0.0380(11) 0.0305(10) 0.0065(9) -0.0115(8) -0.0066(9)
C37 0.0322(11) 0.0409(12) 0.0328(11) 0.0109(9) -0.0152(9) -0.0086(9)
C38 0.0336(11) 0.0414(12) 0.0314(11) 0.0080(9) -0.0151(9) -0.0114(9)
C39 0.0326(11) 0.0376(11) 0.0299(10) 0.0068(9) -0.0116(9) -0.0116(9)
C40 0.0280(10) 0.0356(11) 0.0288(10) 0.0090(8) -0.0103(8) -0.0097(8)
C41 0.0294(10) 0.0321(10) 0.0332(10) 0.0084(8) -0.0137(8) -0.0108(8)
C42 0.0306(10) 0.0380(11) 0.0352(11) 0.0090(9) -0.0128(9) -0.0110(9)
C43 0.0366(11) 0.0349(11) 0.0401(12) 0.0110(9) -0.0195(10) -0.0122(9)
C44 0.0445(14) 0.0453(14) 0.0438(14) 0.0160(11) -0.0215(11) -0.0094(11)
C45 0.0361(11) 0.0327(11) 0.0464(13) 0.0052(10) -0.0225(10) -0.0087(9)
C46 0.0309(10) 0.0339(11) 0.0381(12) 0.0017(9) -0.0146(9) -0.0097(9)
C47 0.0365(12) 0.0384(12) 0.0429(13) -0.0006(10) -0.0156(10) -0.0035(10)
C48 0.0323(11) 0.0322(10) 0.0339(11) 0.0041(9) -0.0130(9) -0.0111(9)
C49 0.0315(11) 0.0375(11) 0.0310(11) 0.0077(9) -0.0128(9) -0.0054(9)
C50 0.0352(11) 0.0375(12) 0.0363(12) 0.0097(9) -0.0150(9) -0.0075(9)
C51 0.0467(14) 0.0379(12) 0.0399(12) 0.0111(10) -0.0216(11) -0.0125(11)
C52 0.0641(18) 0.0408(14) 0.0586(17) 0.0140(12) -0.0312(15) -0.0207(13)
C53 0.0486(14) 0.0364(12) 0.0422(13) 0.0063(10) -0.0179(11) -0.0044(11)
C54 0.0384(12) 0.0415(13) 0.0373(12) 0.0097(10) -0.0156(10) -0.0047(10)
C55 0.0442(14) 0.0452(14) 0.0454(14) 0.0098(12) -0.0160(12) -0.0004(12)
C56 0.0351(12) 0.0424(13) 0.0368(12) 0.0086(10) -0.0179(10) -0.0059(10)
F1 0.037(2) 0.060(3) 0.053(3) -0.009(2) -0.0186(17) -0.019(2)
F2A 0.065(3) 0.044(2) 0.066(3) 0.0110(16) -0.033(2) -0.0373(19)
F3 0.079(6) 0.055(3) 0.060(5) 0.033(3) -0.050(4) -0.047(3)
F7 0.063(3) 0.065(3) 0.056(2) 0.008(2) -0.037(2) -0.035(3)
F8 0.048(2) 0.066(4) 0.057(3) -0.022(2) -0.0088(18) -0.028(2)
F9 0.047(4) 0.056(4) 0.056(5) -0.004(4) -0.005(3) -0.039(4)
F13A 0.034(3) 0.152(14) 0.068(7) 0.069(9) -0.017(3) -0.021(6)
F14A 0.298(19) 0.091(9) 0.065(8) 0.038(6) -0.105(10) -0.101(11)
F15A 0.061(6) 0.056(4) 0.097(8) 0.039(4) -0.024(4) -0.013(4)
F16A 0.050(3) 0.038(3) 0.080(4) 0.007(3) -0.005(3) 0.009(2)
F17A 0.034(4) 0.061(4) 0.059(4) -0.018(2) -0.003(3) -0.020(3)
F18A 0.039(4) 0.131(7) 0.038(4) -0.040(5) -0.010(3) -0.012(4)
C11 0.0299(15) 0.0317(17) 0.0397(18) 0.0051(13) -0.0205(13) -0.0089(12)
F1A 0.141(10) 0.292(17) 0.057(5) 0.087(8) -0.061(6) -0.176(12)
F2 0.169(13) 0.065(5) 0.204(15) 0.044(7) -0.157(12) -0.069(7)
F3A 0.080(9) 0.122(10) 0.034(5) 0.037(5) -0.030(5) -0.069(8)
F7A 0.127(8) 0.101(7) 0.076(4) 0.014(4) -0.063(5) -0.076(7)
F8A 0.059(3) 0.072(4) 0.068(3) -0.036(3) 0.001(2) -0.039(3)
F9A 0.077(7) 0.078(7) 0.069(7) -0.022(5) -0.035(5) -0.028(6)
F13 0.046(4) 0.090(5) 0.064(4) 0.044(4) -0.029(3) -0.035(4)
F14 0.208(10) 0.038(4) 0.027(3) 0.005(2) -0.016(5) 0.005(6)
F15 0.039(3) 0.071(5) 0.046(3) 0.038(3) -0.027(2) -0.014(3)
F16 0.102(11) 0.038(3) 0.125(12) -0.009(5) 0.033(8) -0.007(5)
F17 0.027(3) 0.160(13) 0.066(5) -0.034(8) -0.021(3) -0.010(6)
F18 0.029(4) 0.128(8) 0.047(5) 0.020(6) -0.014(4) -0.009(4)
C11A 0.050(5) 0.061(7) 0.037(5) -0.003(4) -0.012(4) -0.019(5)

loop_
_atom_type_symbol
_atom_type_description
_atom_type_scat_dispersion_real
_atom_type_scat_dispersion_imag
_atom_type_scat_source
C C 0.0033 0.0016 'International Tables Vol C Tables 4.2.6.8 and 6.1.1.4'
H H 0.0000 0.0000 'International Tables Vol C Tables 4.2.6.8 and 6.1.1.4'
F F 0.0171 0.0103 'International Tables Vol C Tables 4.2.6.8 and 6.1.1.4'
N N 0.0061 0.0033 'International Tables Vol C Tables 4.2.6.8 and 6.1.1.4'
Ni Ni 0.3393 1.1124 'International Tables Vol C Tables 4.2.6.8 and 6.1.1.4'
O O 0.0106 0.0060 'International Tables Vol C Tables 4.2.6.8 and 6.1.1.4'

loop_
_geom_angle_atom_site_label_1
_geom_angle_atom_site_label_2
_geom_angle_atom_site_label_3
_geom_angle
_geom_angle_site_symmetry_1
_geom_angle_site_symmetry_3
_geom_angle_publ_flag
O1 Ni1 N1 95.38(7) . . ?
O1 Ni1 C10 92.10(9) . . ?
O1 Ni1 C10A 92.10(9) . . ?
O1 Ni1 C12 164.28(9) . . ?
O1 Ni1 C12A 164.28(9) . . ?
O1 Ni1 C11 124.31(11) . . ?
O1 Ni1 C11A 123.1(3) . . ?
N1 Ni1 C10 168.86(11) . . ?
N1 Ni1 C10A 168.86(11) . . ?
N1 Ni1 C12 100.24(9) . . ?
N1 Ni1 C12A 100.24(9) . . ?
N1 Ni1 C11 137.71(11) . . ?
N1 Ni1 C11A 135.5(3) . . ?
C12 Ni1 C10 72.18(11) . . ?
C12A Ni1 C10A 72.18(11) . . ?
C11 Ni1 C10 39.06(13) . . ?
C11 Ni1 C12 41.38(11) . . ?
C11A Ni1 C10A 34.2(3) . . ?
C11A Ni1 C12A 42.0(3) . . ?
C1 O1 Ni1 127.40(14) . . ?
C3 N1 Ni1 123.50(16) . . ?
C3 N1 C13 115.36(19) . . ?
C13 N1 Ni1 121.12(14) . . ?
C9 N2 H2 120.4 . . ?
C9 N2 C35 119.21(19) . . ?
C35 N2 H2 120.4 . . ?
O1 C1 C2 123.7(2) . . ?
O1 C1 C8 119.39(19) . . ?
C2 C1 C8 116.89(19) . . ?
C3 C2 C1 122.2(2) . . ?
C4 C2 C1 119.8(2) . . ?
C4 C2 C3 117.9(2) . . ?
N1 C3 C2 126.8(2) . . ?
N1 C3 H3 116.6 . . ?
C2 C3 H3 116.6 . . ?
C2 C4 H4 118.6 . . ?
C5 C4 C2 122.7(2) . . ?
C5 C4 H4 118.6 . . ?
C4 C5 C6 121.9(2) . . ?
C4 C5 C7 117.7(2) . . ?
C7 C5 C6 120.5(2) . . ?
C5 C6 H6A 109.5 . . ?
C5 C6 H6B 109.5 . . ?
C5 C6 H6C 109.5 . . ?
H6A C6 H6B 109.5 . . ?
H6A C6 H6C 109.5 . . ?
H6B C6 H6C 109.5 . . ?
C5 C7 H7 118.9 . . ?
C8 C7 C5 122.2(2) . . ?
C8 C7 H7 118.9 . . ?
C1 C8 C9 118.23(19) . . ?
C7 C8 C1 120.7(2) . . ?
C7 C8 C9 121.1(2) . . ?
N2 C9 C8 122.1(2) . . ?
N2 C9 H9 118.9 . . ?
C8 C9 H9 118.9 . . ?
Ni1 C10 H10B 72.2 . . ?
Ni1 C10 H10A 131.2 . . ?
H10B C10 H10A 120.0 . . ?
C11 C10 Ni1 69.29(17) . . ?
C11 C10 H10B 120.0 . . ?
C11 C10 H10A 120.0 . . ?
Ni1 C10A H10C 68.3 . . ?
Ni1 C10A H10D 136.2 . . ?
H10C C10A H10D 120.0 . . ?
C11A C10A Ni1 69.4(6) . . ?
C11A C10A H10C 120.0 . . ?
C11A C10A H10D 120.0 . . ?
Ni1 C12 H12A 73.2 . . ?
Ni1 C12 H12B 130.8 . . ?
H12A C12 H12B 120.0 . . ?
C11 C12 Ni1 68.58(16) . . ?
C11 C12 H12A 120.0 . . ?
C11 C12 H12B 120.0 . . ?
Ni1 C12A H12C 71.4 . . ?
Ni1 C12A H12D 135.8 . . ?
H12C C12A H12D 120.0 . . ?
C11A C12A Ni1 66.5(4) . . ?
C11A C12A H12C 120.0 . . ?
C11A C12A H12D 120.0 . . ?
C14 C13 N1 122.11(19) . . ?
C14 C13 C18 121.0(2) . . ?
C18 C13 N1 116.84(19) . . ?
C13 C14 C15 118.3(2) . . ?
C13 C14 C27 122.8(2) . . ?
C15 C14 C27 118.8(2) . . ?
C14 C15 H15 119.4 . . ?
C16 C15 C14 121.2(2) . . ?
C16 C15 H15 119.4 . . ?
C15 C16 H16 120.0 . . ?
C15 C16 C17 120.0(2) . . ?
C17 C16 H16 120.0 . . ?
C16 C17 H17 119.9 . . ?
C18 C17 C16 120.3(2) . . ?
C18 C17 H17 119.9 . . ?
C13 C18 C19 119.3(2) . . ?
C17 C18 C13 119.2(2) . . ?
C17 C18 C19 121.5(2) . . ?
C20 C19 C18 120.7(2) . . ?
C26 C19 C18 120.5(2) . . ?
C26 C19 C20 118.7(2) . . ?
C19 C20 H20 119.9 . . ?
C21 C20 C19 120.3(2) . . ?
C21 C20 H20 119.9 . . ?
C20 C21 C22 119.0(3) . . ?
C20 C21 C23 121.3(2) . . ?
C23 C21 C22 119.6(2) . . ?
F1 C22 C21 111.5(3) . . ?
F2A C22 C21 114.7(5) . . ?
F2A C22 F1 104.4(4) . . ?
F2A C22 F3 113.1(6) . . ?
F3 C22 C21 111.5(6) . . ?
F3 C22 F1 100.5(7) . . ?
F1A C22 C21 115.5(6) . . ?
F1A C22 F2 108.4(9) . . ?
F1A C22 F3A 114.6(12) . . ?
F2 C22 C21 109.9(7) . . ?
F3A C22 C21 112.7(9) . . ?
F3A C22 F2 93.3(15) . . ?
C21 C23 H23 120.7 . . ?
C21 C23 C24 118.5(2) . . ?
C24 C23 H23 120.7 . . ?
C23 C24 C25 120.4(2) . . ?
C23 C24 C26 120.7(2) . . ?
C26 C24 C25 118.8(2) . . ?
F4 C25 F6 104.9(2) . . ?
F4 C25 C24 112.9(2) . . ?
F5 C25 F4 108.2(2) . . ?
F5 C25 F6 105.9(2) . . ?
F5 C25 C24 113.0(2) . . ?
F6 C25 C24 111.5(2) . . ?
C19 C26 H26 119.8 . . ?
C24 C26 C19 120.4(2) . . ?
C24 C26 H26 119.8 . . ?
C28 C27 C14 120.2(2) . . ?
C34 C27 C14 121.2(2) . . ?
C34 C27 C28 118.6(2) . . ?
C27 C28 H28 120.0 . . ?
C29 C28 C27 120.0(3) . . ?
C29 C28 H28 120.0 . . ?
C28 C29 C30 119.3(3) . . ?
C31 C29 C28 121.3(3) . . ?
C31 C29 C30 119.4(3) . . ?
C29 C30 F7 108.7(3) . . ?
C29 C30 F8A 102.7(4) . . ?
F8 C30 C29 124.1(4) . . ?
F8 C30 F7 102.6(4) . . ?
F8 C30 F9 108.5(6) . . ?
F9 C30 C29 111.9(6) . . ?
F9 C30 F7 97.2(7) . . ?
F7A C30 C29 115.7(4) . . ?
F7A C30 F8A 99.3(5) . . ?
F7A C30 F9A 121.6(8) . . ?
F9A C30 C29 111.1(6) . . ?
F9A C30 F8A 102.5(8) . . ?
C29 C31 H31 120.7 . . ?
C29 C31 C32 118.7(2) . . ?
C32 C31 H31 120.7 . . ?
C31 C32 C33 119.9(2) . . ?
C34 C32 C31 120.5(3) . . ?
C34 C32 C33 119.6(2) . . ?
F10 C33 F11 104.9(2) . . ?
F10 C33 C32 113.2(3) . . ?
F11 C33 C32 111.2(3) . . ?
F12 C33 F10 106.6(3) . . ?
F12 C33 F11 107.3(3) . . ?
F12 C33 C32 113.1(2) . . ?
C27 C34 H34 119.5 . . ?
C32 C34 C27 121.0(2) . . ?
C32 C34 H34 119.5 . . ?
C36 C35 N2 122.5(2) . . ?
C36 C35 C40 119.9(2) . . ?
C40 C35 N2 117.56(19) . . ?
C35 C36 C49 122.2(2) . . ?
C37 C36 C35 119.2(2) . . ?
C37 C36 C49 118.6(2) . . ?
C36 C37 H37 119.5 . . ?
C38 C37 C36 121.1(2) . . ?
C38 C37 H37 119.5 . . ?
C37 C38 H38 120.3 . . ?
C39 C38 C37 119.5(2) . . ?
C39 C38 H38 120.3 . . ?
C38 C39 H39 119.6 . . ?
C38 C39 C40 120.9(2) . . ?
C40 C39 H39 119.6 . . ?
C35 C40 C41 121.0(2) . . ?
C39 C40 C35 119.4(2) . . ?
C39 C40 C41 119.5(2) . . ?
C42 C41 C40 122.4(2) . . ?
C48 C41 C40 119.0(2) . . ?
C48 C41 C42 118.6(2) . . ?
C41 C42 H42 119.9 . . ?
C43 C42 C41 120.2(2) . . ?
C43 C42 H42 119.9 . . ?
C42 C43 C44 118.5(2) . . ?
C45 C43 C42 120.7(2) . . ?
C45 C43 C44 120.7(2) . . ?
F13A C44 C43 113.6(7) . . ?
F13A C44 F14A 104.1(12) . . ?
F13A C44 F15A 109.9(12) . . ?
F14A C44 C43 109.4(8) . . ?
F14A C44 F15A 104.6(12) . . ?
F15A C44 C43 114.4(7) . . ?
F13 C44 C43 110.5(5) . . ?
F14 C44 C43 114.5(6) . . ?
F14 C44 F13 107.3(9) . . ?
F15 C44 C43 112.9(5) . . ?
F15 C44 F13 102.4(8) . . ?
F15 C44 F14 108.3(9) . . ?
C43 C45 H45 120.5 . . ?
C46 C45 C43 119.1(2) . . ?
C46 C45 H45 120.5 . . ?
C45 C46 C47 119.4(2) . . ?
C45 C46 C48 120.6(2) . . ?
C48 C46 C47 119.9(2) . . ?
F16A C47 C46 114.5(6) . . ?
F16A C47 F17A 102.6(7) . . ?
F17A C47 C46 110.3(5) . . ?
F18A C47 C46 112.7(6) . . ?
F18A C47 F16A 111.5(8) . . ?
F18A C47 F17A 104.3(9) . . ?
F16 C47 C46 109.6(9) . . ?
F16 C47 F18 99.8(14) . . ?
F17 C47 C46 115.0(8) . . ?
F17 C47 F16 110.9(10) . . ?
F17 C47 F18 107.6(12) . . ?
F18 C47 C46 112.9(6) . . ?
C41 C48 H48 119.6 . . ?
C46 C48 C41 120.7(2) . . ?
C46 C48 H48 119.6 . . ?
C50 C49 C36 121.9(2) . . ?
C56 C49 C36 119.3(2) . . ?
C56 C49 C50 118.8(2) . . ?
C49 C50 H50 119.8 . . ?
C51 C50 C49 120.3(2) . . ?
C51 C50 H50 119.8 . . ?
C50 C51 C52 118.9(2) . . ?
C50 C51 C53 120.9(3) . . ?
C53 C51 C52 120.1(3) . . ?
F19 C52 F20 106.7(3) . . ?
F19 C52 F21 106.8(3) . . ?
F19 C52 C51 111.4(3) . . ?
F20 C52 F21 106.3(3) . . ?
F20 C52 C51 112.6(3) . . ?
F21 C52 C51 112.6(3) . . ?
C51 C53 H53 120.6 . . ?
C54 C53 C51 118.7(2) . . ?
C54 C53 H53 120.6 . . ?
C53 C54 C55 120.5(3) . . ?
C53 C54 C56 120.9(2) . . ?
C56 C54 C55 118.6(3) . . ?
F22 C55 F24 104.0(3) . . ?
F22 C55 C54 112.7(2) . . ?
F23 C55 F22 107.0(2) . . ?
F23 C55 F24 106.7(3) . . ?
F23 C55 C54 113.5(3) . . ?
F24 C55 C54 112.3(2) . . ?
C49 C56 H56 119.9 . . ?
C54 C56 C49 120.3(3) . . ?
C54 C56 H56 119.9 . . ?
Ni1 C11 H11 120.0 . . ?
C10 C11 Ni1 71.65(18) . . ?
C10 C11 C12 119.0(3) . . ?
C10 C11 H11 120.0 . . ?
C12 C11 Ni1 70.04(16) . . ?
C12 C11 H11 120.0 . . ?
C10A C11A Ni1 76.5(6) . . ?
C10A C11A C12A 133.1(10) . . ?
C12A C11A Ni1 71.5(5) . . ?

loop_
_geom_bond_atom_site_label_1
_geom_bond_atom_site_label_2
_geom_bond_distance
_geom_bond_site_symmetry_2
_geom_bond_publ_flag
Ni1 O1 1.8601(16) . ?
Ni1 N1 1.9058(19) . ?
Ni1 C10 2.024(3) . ?
Ni1 C10A 2.024(3) . ?
Ni1 C12 2.014(2) . ?
Ni1 C12A 2.014(2) . ?
Ni1 C11 1.995(3) . ?
Ni1 C11A 1.949(11) . ?
F4 C25 1.337(3) . ?
F5 C25 1.328(3) . ?
F6 C25 1.348(3) . ?
F10 C33 1.328(3) . ?
F11 C33 1.331(4) . ?
F12 C33 1.325(4) . ?
F19 C52 1.329(4) . ?
F20 C52 1.335(3) . ?
F21 C52 1.347(4) . ?
F22 C55 1.333(4) . ?
F23 C55 1.318(4) . ?
F24 C55 1.338(4) . ?
O1 C1 1.304(3) . ?
N1 C3 1.302(3) . ?
N1 C13 1.444(3) . ?
N2 H2 0.8800 . ?
N2 C9 1.274(3) . ?
N2 C35 1.411(3) . ?
C1 C2 1.427(3) . ?
C1 C8 1.432(3) . ?
C2 C3 1.424(3) . ?
C2 C4 1.410(3) . ?
C3 H3 0.9500 . ?
C4 H4 0.9500 . ?
C4 C5 1.372(3) . ?
C5 C6 1.513(3) . ?
C5 C7 1.401(3) . ?
C6 H6A 0.9800 . ?
C6 H6B 0.9800 . ?
C6 H6C 0.9800 . ?
C7 H7 0.9500 . ?
C7 C8 1.384(3) . ?
C8 C9 1.460(3) . ?
C9 H9 0.9500 . ?
C10 H10B 0.9500 . ?
C10 H10A 0.9500 . ?
C10 C11 1.344(5) . ?
C10A H10C 0.9500 . ?
C10A H10D 0.9500 . ?
C10A C11A 1.169(10) . ?
C12 H12A 0.9500 . ?
C12 H12B 0.9500 . ?
C12 C11 1.417(4) . ?
C12A H12C 0.9500 . ?
C12A H12D 0.9500 . ?
C12A C11A 1.422(10) . ?
C13 C14 1.398(3) . ?
C13 C18 1.407(3) . ?
C14 C15 1.402(3) . ?
C14 C27 1.493(3) . ?
C15 H15 0.9500 . ?
C15 C16 1.385(4) . ?
C16 H16 0.9500 . ?
C16 C17 1.395(4) . ?
C17 H17 0.9500 . ?
C17 C18 1.394(3) . ?
C18 C19 1.485(3) . ?
C19 C20 1.398(3) . ?
C19 C26 1.395(3) . ?
C20 H20 0.9500 . ?
C20 C21 1.384(3) . ?
C21 C22 1.500(4) . ?
C21 C23 1.388(4) . ?
C22 F1 1.368(5) . ?
C22 F2A 1.313(7) . ?
C22 F3 1.328(7) . ?
C22 F1A 1.266(11) . ?
C22 F2 1.373(13) . ?
C22 F3A 1.320(10) . ?
C23 H23 0.9500 . ?
C23 C24 1.390(4) . ?
C24 C25 1.501(4) . ?
C24 C26 1.393(3) . ?
C26 H26 0.9500 . ?
C27 C28 1.396(3) . ?
C27 C34 1.391(3) . ?
C28 H28 0.9500 . ?
C28 C29 1.393(4) . ?
C29 C30 1.497(4) . ?
C29 C31 1.383(4) . ?
C30 F7 1.537(7) . ?
C30 F8 1.171(5) . ?
C30 F9 1.361(7) . ?
C30 F7A 1.163(6) . ?
C30 F8A 1.550(8) . ?
C30 F9A 1.343(11) . ?
C31 H31 0.9500 . ?
C31 C32 1.390(4) . ?
C32 C33 1.498(4) . ?
C32 C34 1.389(3) . ?
C34 H34 0.9500 . ?
C35 C36 1.408(3) . ?
C35 C40 1.409(3) . ?
C36 C37 1.397(3) . ?
C36 C49 1.495(3) . ?
C37 H37 0.9500 . ?
C37 C38 1.391(3) . ?
C38 H38 0.9500 . ?
C38 C39 1.388(3) . ?
C39 H39 0.9500 . ?
C39 C40 1.397(3) . ?
C40 C41 1.487(3) . ?
C41 C42 1.401(3) . ?
C41 C48 1.394(3) . ?
C42 H42 0.9500 . ?
C42 C43 1.394(3) . ?
C43 C44 1.501(4) . ?
C43 C45 1.390(3) . ?
C44 F13A 1.259(13) . ?
C44 F14A 1.314(12) . ?
C44 F15A 1.350(13) . ?
C44 F13 1.383(9) . ?
C44 F14 1.293(8) . ?
C44 F15 1.287(8) . ?
C45 H45 0.9500 . ?
C45 C46 1.385(4) . ?
C46 C47 1.496(3) . ?
C46 C48 1.392(3) . ?
C47 F16A 1.323(9) . ?
C47 F17A 1.339(8) . ?
C47 F18A 1.311(9) . ?
C47 F16 1.332(13) . ?
C47 F17 1.270(13) . ?
C47 F18 1.340(11) . ?
C48 H48 0.9500 . ?
C49 C50 1.399(4) . ?
C49 C56 1.395(3) . ?
C50 H50 0.9500 . ?
C50 C51 1.387(4) . ?
C51 C52 1.493(4) . ?
C51 C53 1.392(4) . ?
C53 H53 0.9500 . ?
C53 C54 1.387(4) . ?
C54 C55 1.500(4) . ?
C54 C56 1.392(4) . ?
C56 H56 0.9500 . ?
C11 H11 1.0000 . ?

loop_
_geom_torsion_atom_site_label_1
_geom_torsion_atom_site_label_2
_geom_torsion_atom_site_label_3
_geom_torsion_atom_site_label_4
_geom_torsion
_geom_torsion_site_symmetry_1
_geom_torsion_site_symmetry_2
_geom_torsion_site_symmetry_3
_geom_torsion_site_symmetry_4
_geom_torsion_publ_flag
Ni1 O1 C1 C2 4.9(3) . . . . ?
Ni1 O1 C1 C8 -175.14(15) . . . . ?
Ni1 N1 C3 C2 -6.0(3) . . . . ?
Ni1 N1 C13 C14 -105.8(2) . . . . ?
Ni1 N1 C13 C18 74.5(2) . . . . ?
Ni1 C10 C11 C12 53.5(2) . . . . ?
Ni1 C10A C11A C12A -47.7(10) . . . . ?
Ni1 C12 C11 C10 -54.2(3) . . . . ?
Ni1 C12A C11A C10A 49.3(10) . . . . ?
O1 C1 C2 C3 3.0(3) . . . . ?
O1 C1 C2 C4 -179.7(2) . . . . ?
O1 C1 C8 C7 179.3(2) . . . . ?
O1 C1 C8 C9 -1.3(3) . . . . ?
N1 Ni1 O1 C1 -9.74(19) . . . . ?
N1 C13 C14 C15 -179.6(2) . . . . ?
N1 C13 C14 C27 3.0(3) . . . . ?
N1 C13 C18 C17 -178.6(2) . . . . ?
N1 C13 C18 C19 1.1(3) . . . . ?
N2 C35 C36 C37 178.6(2) . . . . ?
N2 C35 C36 C49 -0.4(3) . . . . ?
N2 C35 C40 C39 -179.8(2) . . . . ?
N2 C35 C40 C41 -1.7(3) . . . . ?
C1 C2 C3 N1 -2.1(4) . . . . ?
C1 C2 C4 C5 0.3(4) . . . . ?
C1 C8 C9 N2 176.0(2) . . . . ?
C2 C1 C8 C7 -0.7(3) . . . . ?
C2 C1 C8 C9 178.7(2) . . . . ?
C2 C4 C5 C6 178.6(2) . . . . ?
C2 C4 C5 C7 -0.5(4) . . . . ?
C3 N1 C13 C14 75.7(3) . . . . ?
C3 N1 C13 C18 -103.9(2) . . . . ?
C3 C2 C4 C5 177.8(2) . . . . ?
C4 C2 C3 N1 -179.6(2) . . . . ?
C4 C5 C7 C8 0.1(4) . . . . ?
C5 C7 C8 C1 0.5(4) . . . . ?
C5 C7 C8 C9 -178.9(2) . . . . ?
C6 C5 C7 C8 -179.1(2) . . . . ?
C7 C8 C9 N2 -4.5(4) . . . . ?
C8 C1 C2 C3 -177.0(2) . . . . ?
C8 C1 C2 C4 0.3(3) . . . . ?
C9 N2 C35 C36 56.7(3) . . . . ?
C9 N2 C35 C40 -127.5(2) . . . . ?
C10 Ni1 O1 C1 162.0(2) . . . . ?
C10A Ni1 O1 C1 162.0(2) . . . . ?
C12 Ni1 O1 C1 163.8(3) . . . . ?
C12A Ni1 O1 C1 163.8(3) . . . . ?
C13 N1 C3 C2 172.4(2) . . . . ?
C13 C14 C15 C16 -1.1(4) . . . . ?
C13 C14 C27 C28 -136.3(2) . . . . ?
C13 C14 C27 C34 45.9(3) . . . . ?
C13 C18 C19 C20 -107.4(3) . . . . ?
C13 C18 C19 C26 69.9(3) . . . . ?
C14 C13 C18 C17 1.8(3) . . . . ?
C14 C13 C18 C19 -178.5(2) . . . . ?
C14 C15 C16 C17 0.3(4) . . . . ?
C14 C27 C28 C29 -177.2(2) . . . . ?
C14 C27 C34 C32 175.9(2) . . . . ?
C15 C14 C27 C28 46.3(3) . . . . ?
C15 C14 C27 C34 -131.5(2) . . . . ?
C15 C16 C17 C18 1.5(4) . . . . ?
C16 C17 C18 C13 -2.5(4) . . . . ?
C16 C17 C18 C19 177.7(2) . . . . ?
C17 C18 C19 C20 72.4(3) . . . . ?
C17 C18 C19 C26 -110.4(3) . . . . ?
C18 C13 C14 C15 0.0(3) . . . . ?
C18 C13 C14 C27 -177.4(2) . . . . ?
C18 C19 C20 C21 175.5(2) . . . . ?
C18 C19 C26 C24 -176.2(2) . . . . ?
C19 C20 C21 C22 -175.9(2) . . . . ?
C19 C20 C21 C23 0.9(4) . . . . ?
C20 C19 C26 C24 1.1(3) . . . . ?
C20 C21 C22 F1 -25.5(4) . . . . ?
C20 C21 C22 F2A -143.9(4) . . . . ?
C20 C21 C22 F3 85.9(6) . . . . ?
C20 C21 C22 F1A -43.0(13) . . . . ?
C20 C21 C22 F2 -166.1(14) . . . . ?
C20 C21 C22 F3A 91.3(9) . . . . ?
C20 C21 C23 C24 0.5(4) . . . . ?
C21 C23 C24 C25 178.2(2) . . . . ?
C21 C23 C24 C26 -1.2(3) . . . . ?
C22 C21 C23 C24 177.4(2) . . . . ?
C23 C21 C22 F1 157.5(4) . . . . ?
C23 C21 C22 F2A 39.1(4) . . . . ?
C23 C21 C22 F3 -91.1(6) . . . . ?
C23 C21 C22 F1A 140.0(13) . . . . ?
C23 C21 C22 F2 17.0(14) . . . . ?
C23 C21 C22 F3A -85.7(9) . . . . ?
C23 C24 C25 F4 145.9(2) . . . . ?
C23 C24 C25 F5 22.7(3) . . . . ?
C23 C24 C25 F6 -96.4(3) . . . . ?
C23 C24 C26 C19 0.4(3) . . . . ?
C25 C24 C26 C19 -179.0(2) . . . . ?
C26 C19 C20 C21 -1.7(3) . . . . ?
C26 C24 C25 F4 -34.7(3) . . . . ?
C26 C24 C25 F5 -157.8(2) . . . . ?
C26 C24 C25 F6 83.1(3) . . . . ?
C27 C14 C15 C16 176.4(2) . . . . ?
C27 C28 C29 C30 178.9(3) . . . . ?
C27 C28 C29 C31 1.2(4) . . . . ?
C28 C27 C34 C32 -1.9(4) . . . . ?
C28 C29 C30 F7 40.1(5) . . . . ?
C28 C29 C30 F8 -80.5(7) . . . . ?
C28 C29 C30 F9 146.3(7) . . . . ?
C28 C29 C30 F7A -1.6(8) . . . . ?
C28 C29 C30 F8A -108.7(4) . . . . ?
C28 C29 C30 F9A 142.4(8) . . . . ?
C28 C29 C31 C32 -1.9(4) . . . . ?
C29 C31 C32 C33 178.3(3) . . . . ?
C29 C31 C32 C34 0.7(4) . . . . ?
C30 C29 C31 C32 -179.6(3) . . . . ?
C31 C29 C30 F7 -142.2(4) . . . . ?
C31 C29 C30 F8 97.3(6) . . . . ?
C31 C29 C30 F9 -35.9(8) . . . . ?
C31 C29 C30 F7A 176.1(7) . . . . ?
C31 C29 C30 F8A 69.1(5) . . . . ?
C31 C29 C30 F9A -39.9(9) . . . . ?
C31 C32 C33 F10 30.8(4) . . . . ?
C31 C32 C33 F11 -87.1(4) . . . . ?
C31 C32 C33 F12 152.2(3) . . . . ?
C31 C32 C34 C27 1.2(4) . . . . ?
C33 C32 C34 C27 -176.3(2) . . . . ?
C34 C27 C28 C29 0.7(4) . . . . ?
C34 C32 C33 F10 -151.7(3) . . . . ?
C34 C32 C33 F11 90.5(3) . . . . ?
C34 C32 C33 F12 -30.3(4) . . . . ?
C35 N2 C9 C8 180.0(2) . . . . ?
C35 C36 C37 C38 0.5(4) . . . . ?
C35 C36 C49 C50 44.8(3) . . . . ?
C35 C36 C49 C56 -136.4(2) . . . . ?
C35 C40 C41 C42 46.2(3) . . . . ?
C35 C40 C41 C48 -132.4(2) . . . . ?
C36 C35 C40 C39 -3.9(3) . . . . ?
C36 C35 C40 C41 174.2(2) . . . . ?
C36 C37 C38 C39 -2.8(4) . . . . ?
C36 C49 C50 C51 -179.0(2) . . . . ?
C36 C49 C56 C54 -179.4(2) . . . . ?
C37 C36 C49 C50 -134.2(2) . . . . ?
C37 C36 C49 C56 44.6(3) . . . . ?
C37 C38 C39 C40 1.7(4) . . . . ?
C38 C39 C40 C35 1.6(3) . . . . ?
C38 C39 C40 C41 -176.5(2) . . . . ?
C39 C40 C41 C42 -135.7(2) . . . . ?
C39 C40 C41 C48 45.7(3) . . . . ?
C40 C35 C36 C37 2.9(3) . . . . ?
C40 C35 C36 C49 -176.1(2) . . . . ?
C40 C41 C42 C43 -178.0(2) . . . . ?
C40 C41 C48 C46 178.5(2) . . . . ?
C41 C42 C43 C44 179.1(2) . . . . ?
C41 C42 C43 C45 -0.7(4) . . . . ?
C42 C41 C48 C46 -0.2(3) . . . . ?
C42 C43 C44 F13A 47.6(18) . . . . ?
C42 C43 C44 F14A -68.1(15) . . . . ?
C42 C43 C44 F15A 174.9(12) . . . . ?
C42 C43 C44 F13 73.9(7) . . . . ?
C42 C43 C44 F14 -47.5(11) . . . . ?
C42 C43 C44 F15 -172.1(9) . . . . ?
C42 C43 C45 C46 0.3(4) . . . . ?
C43 C45 C46 C47 176.3(2) . . . . ?
C43 C45 C46 C48 0.1(4) . . . . ?
C44 C43 C45 C46 -179.5(2) . . . . ?
C45 C43 C44 F13A -132.6(18) . . . . ?
C45 C43 C44 F14A 111.7(15) . . . . ?
C45 C43 C44 F15A -5.3(12) . . . . ?
C45 C43 C44 F13 -106.3(7) . . . . ?
C45 C43 C44 F14 132.3(10) . . . . ?
C45 C43 C44 F15 7.7(10) . . . . ?
C45 C46 C47 F16A 23.2(7) . . . . ?
C45 C46 C47 F17A -92.0(7) . . . . ?
C45 C46 C47 F18A 152.0(9) . . . . ?
C45 C46 C47 F16 52(2) . . . . ?
C45 C46 C47 F17 -73.7(16) . . . . ?
C45 C46 C47 F18 162.4(10) . . . . ?
C45 C46 C48 C41 -0.2(4) . . . . ?
C47 C46 C48 C41 -176.3(2) . . . . ?
C48 C41 C42 C43 0.7(4) . . . . ?
C48 C46 C47 F16A -160.6(7) . . . . ?
C48 C46 C47 F17A 84.2(7) . . . . ?
C48 C46 C47 F18A -31.8(9) . . . . ?
C48 C46 C47 F16 -132(2) . . . . ?
C48 C46 C47 F17 102.6(16) . . . . ?
C48 C46 C47 F18 -21.4(11) . . . . ?
C49 C36 C37 C38 179.5(2) . . . . ?
C49 C50 C51 C52 174.5(2) . . . . ?
C49 C50 C51 C53 -2.0(4) . . . . ?
C50 C49 C56 C54 -0.5(4) . . . . ?
C50 C51 C52 F19 -84.5(3) . . . . ?
C50 C51 C52 F20 155.7(3) . . . . ?
C50 C51 C52 F21 35.5(4) . . . . ?
C50 C51 C53 C54 0.3(4) . . . . ?
C51 C53 C54 C55 -179.7(3) . . . . ?
C51 C53 C54 C56 1.4(4) . . . . ?
C52 C51 C53 C54 -176.2(3) . . . . ?
C53 C51 C52 F19 92.1(3) . . . . ?
C53 C51 C52 F20 -27.7(4) . . . . ?
C53 C51 C52 F21 -147.9(3) . . . . ?
C53 C54 C55 F22 148.4(3) . . . . ?
C53 C54 C55 F23 26.6(4) . . . . ?
C53 C54 C55 F24 -94.5(4) . . . . ?
C53 C54 C56 C49 -1.2(4) . . . . ?
C55 C54 C56 C49 179.8(2) . . . . ?
C56 C49 C50 C51 2.2(4) . . . . ?
C56 C54 C55 F22 -32.7(4) . . . . ?
C56 C54 C55 F23 -154.5(3) . . . . ?
C56 C54 C55 F24 84.5(3) . . . . ?
C11 Ni1 O1 C1 -174.30(19) . . . . ?
C11A Ni1 O1 C1 146.8(4) . . . . ?

loop_
_smtbx_masks_void_nr
_smtbx_masks_void_average_x
_smtbx_masks_void_average_y
_smtbx_masks_void_average_z
_smtbx_masks_void_volume
_smtbx_masks_void_count_electrons
_smtbx_masks_void_content
1 0.000 0.000 0.500 253.7 51.5 ?
